data_7246390
loop_
_publ_author_name
'Yu, Xiaotan'
'Gu, Xiaoxia'
'Zhao, Yunpeng'
'Wang, Fengqing'
'Sun, Weiguang'
'Qi, Changxing'
'Gu, Lianghu'
'Zhang, Yonghui'

_publ_section_title
;
 Collective synthesis of aspulvinone and its analogues by vinylogous aldol
 condensation of substituted tetronic acids with aldehydes.
;
_journal_issue 7
_journal_name_full 'RSC advances'
_journal_page_first 4859
_journal_page_last 4864
_journal_paper_doi 10.1039/d2ra08133d
_journal_volume 13
_journal_year 2023
_chemical_formula_sum 'C27 H24 O6'
_chemical_formula_weight 444.46
_space_group_crystal_system triclinic
_space_group_IT_number 2
_space_group_name_Hall '-P 1'
_space_group_name_H-M_alt 'P -1'
_atom_sites_solution_hydrogens geom
_audit_creation_method SHELXL-2014/7
_audit_update_record
;
2022-09-01 deposited with the CCDC.	2023-01-30 downloaded from the CCDC.
;
_cell_angle_alpha 115.718(2)
_cell_angle_beta 91.618(2)
_cell_angle_gamma 101.288(2)
_cell_formula_units_Z 2
_cell_length_a 10.4836(2)
_cell_length_b 10.8282(2)
_cell_length_c 11.0718(3)
_cell_measurement_reflns_used 18352
_cell_measurement_temperature 293(2)
_cell_measurement_theta_max 73.600
_cell_measurement_theta_min 4.338
_cell_volume 1101.30(5)
_computing_structure_refinement 'SHELXL-2014/7 (Sheldrick, 2014)'
_diffrn_ambient_temperature 293(2)
_diffrn_measured_fraction_theta_full 0.996
_diffrn_measured_fraction_theta_max 0.979
_diffrn_measurement_device_type ccd
_diffrn_radiation_type CuK\a
_diffrn_radiation_wavelength 1.54178
_diffrn_reflns_av_R_equivalents 0.0292
_diffrn_reflns_av_unetI/netI 0.0160
_diffrn_reflns_Laue_measured_fraction_full 0.996
_diffrn_reflns_Laue_measured_fraction_max 0.979
_diffrn_reflns_limit_h_max 12
_diffrn_reflns_limit_h_min -13
_diffrn_reflns_limit_k_max 13
_diffrn_reflns_limit_k_min -13
_diffrn_reflns_limit_l_max 13
_diffrn_reflns_limit_l_min -13
_diffrn_reflns_number 23562
_diffrn_reflns_point_group_measured_fraction_full 0.996
_diffrn_reflns_point_group_measured_fraction_max 0.979
_diffrn_reflns_theta_full 67.679
_diffrn_reflns_theta_max 73.901
_diffrn_reflns_theta_min 4.336
_exptl_absorpt_coefficient_mu 0.775
_exptl_absorpt_correction_type multi-scan
_exptl_absorpt_process_details sadabs
_exptl_crystal_colour colorless
_exptl_crystal_density_diffrn 1.340
_exptl_crystal_description Block
_exptl_crystal_F_000 468
_exptl_crystal_size_max 0.200
_exptl_crystal_size_mid 0.200
_exptl_crystal_size_min 0.200
_exptl_transmission_factor_max 0.864
_exptl_transmission_factor_min 0.864
_refine_diff_density_max 0.230
_refine_diff_density_min -0.334
_refine_diff_density_rms 0.077
_refine_ls_extinction_method none
_refine_ls_goodness_of_fit_ref 1.058
_refine_ls_hydrogen_treatment constr
_refine_ls_matrix_type full
_refine_ls_number_parameters 301
_refine_ls_number_reflns 4375
_refine_ls_number_restraints 0
_refine_ls_restrained_S_all 1.058
_refine_ls_R_factor_all 0.0398
_refine_ls_R_factor_gt 0.0391
_refine_ls_shift/su_max 0.000
_refine_ls_shift/su_mean 0.000
_refine_ls_structure_factor_coef Fsqd
_refine_ls_weighting_details 'w=1/[\s^2^(Fo^2^)+(0.0544P)^2^+0.4453P] where P=(Fo^2^+2Fc^2^)/3'
_refine_ls_weighting_scheme calc
_refine_ls_wR_factor_gt 0.1021
_refine_ls_wR_factor_ref 0.1027
_reflns_Friedel_coverage 0.000
_reflns_number_gt 4251
_reflns_number_total 4375
_reflns_threshold_expression 'I > 2\s(I)'
_cod_data_source_file d2ra08133d2.cif
_cod_data_source_block 1_a_CCDC1
_cod_database_code 7246390
_shelx_shelxl_version_number 2014/7
_shelx_space_group_comment
;
The symmetry employed for this shelxl refinement is uniquely defined
by the following loop, which should always be used as a source of
symmetry information in preference to the above space-group names.
They are only intended as comments.
;
_shelx_estimated_absorpt_t_min 0.860
_shelx_estimated_absorpt_t_max 0.860

loop_
_space_group_symop_operation_xyz
'x, y, z'
'-x, -y, -z'

loop_
_atom_site_label
_atom_site_type_symbol
_atom_site_fract_x
_atom_site_fract_y
_atom_site_fract_z
_atom_site_U_iso_or_equiv
_atom_site_adp_type
_atom_site_occupancy
_atom_site_site_symmetry_order
_atom_site_calc_flag
_atom_site_refinement_flags_posn
_atom_site_refinement_flags_adp
_atom_site_refinement_flags_occupancy
_atom_site_disorder_assembly
_atom_site_disorder_group
C1 C -0.02316(13) 0.52646(13) 1.24356(13) 0.0253(3) Uani 1 1 d . . . . .
H1A H -0.0721 0.4609 1.1572 0.038 Uiso 1 1 calc R U . . .
H1B H -0.0827 0.5602 1.3081 0.038 Uiso 1 1 calc R U . . .
H1C H 0.0310 0.4803 1.2731 0.038 Uiso 1 1 calc R U . . .
C2 C 0.17580(13) 0.20895(12) 0.88041(13) 0.0238(3) Uani 1 1 d . . . . .
H2A H 0.1935 0.1234 0.8133 0.036 Uiso 1 1 calc R U . . .
H2B H 0.0902 0.2167 0.8559 0.036 Uiso 1 1 calc R U . . .
H2C H 0.1792 0.2076 0.9666 0.036 Uiso 1 1 calc R U . . .
C3 C 0.25554(11) 0.45769(12) 0.97234(11) 0.0184(2) Uani 1 1 d . . . . .
C4 C 0.16326(11) 0.47795(12) 1.06336(12) 0.0198(2) Uani 1 1 d . . . . .
H4 H 0.1131 0.4017 1.0716 0.024 Uiso 1 1 calc R U . . .
C5 C 0.14701(11) 0.61337(13) 1.14159(12) 0.0208(2) Uani 1 1 d . . . . .
C6 C 0.22360(12) 0.72854(13) 1.13144(12) 0.0224(3) Uani 1 1 d . . . . .
H6 H 0.2119 0.8188 1.1835 0.027 Uiso 1 1 calc R U . . .
C7 C 0.31710(12) 0.70732(12) 1.04320(12) 0.0210(2) Uani 1 1 d . . . . .
H7 H 0.3688 0.7846 1.0379 0.025 Uiso 1 1 calc R U . . .
C8 C 0.33611(11) 0.57195(12) 0.96123(12) 0.0185(2) Uani 1 1 d . . . . .
C9 C 0.42712(11) 0.54326(12) 0.86028(12) 0.0191(2) Uani 1 1 d . . . . .
H9 H 0.4203 0.4487 0.8022 0.023 Uiso 1 1 calc R U . . .
C10 C 0.51905(11) 0.63478(12) 0.84010(12) 0.0187(2) Uani 1 1 d . . . . .
C11 C 0.60242(11) 0.60653(12) 0.73214(12) 0.0185(2) Uani 1 1 d . . . . .
C12 C 0.67841(11) 0.72988(12) 0.74592(12) 0.0186(2) Uani 1 1 d . . . . .
C13 C 0.64473(11) 0.84068(12) 0.86544(12) 0.0192(2) Uani 1 1 d . . . . .
C14 C 1.07230(12) 0.85136(15) 0.89446(14) 0.0279(3) Uani 1 1 d . . . . .
H14A H 1.1277 0.7959 0.8378 0.042 Uiso 1 1 calc R U . . .
H14B H 1.0784 0.8491 0.9801 0.042 Uiso 1 1 calc R U . . .
H14C H 1.0999 0.9469 0.9081 0.042 Uiso 1 1 calc R U . . .
C15 C 0.91061(12) 0.80229(12) 0.71338(12) 0.0191(2) Uani 1 1 d . . . . .
C16 C 0.77656(11) 0.76636(12) 0.66593(12) 0.0189(2) Uani 1 1 d . . . . .
C17 C 0.73879(13) 0.77160(13) 0.54721(13) 0.0243(3) Uani 1 1 d . . . . .
H17 H 0.6502 0.7492 0.5155 0.029 Uiso 1 1 calc R U . . .
C18 C 0.83214(14) 0.81002(14) 0.47525(13) 0.0271(3) Uani 1 1 d . . . . .
H18 H 0.8060 0.8135 0.3960 0.033 Uiso 1 1 calc R U . . .
C19 C 0.96395(13) 0.84303(13) 0.52212(13) 0.0250(3) Uani 1 1 d . . . . .
H19 H 1.0262 0.8679 0.4735 0.030 Uiso 1 1 calc R U . . .
C20 C 1.00445(12) 0.83951(12) 0.64089(13) 0.0221(3) Uani 1 1 d . . . . .
H20 H 1.0933 0.8618 0.6718 0.027 Uiso 1 1 calc R U . . .
C21 C 0.68074(12) 0.44157(13) 0.54263(13) 0.0240(3) Uani 1 1 d . . . . .
H21A H 0.7701 0.4817 0.5877 0.029 Uiso 1 1 calc R U . . .
H21B H 0.6669 0.4821 0.4819 0.029 Uiso 1 1 calc R U . . .
C22 C 0.65831(12) 0.28518(13) 0.46520(13) 0.0228(3) Uani 1 1 d . . . . .
C23 C 0.65838(14) 0.20221(15) 0.53195(14) 0.0308(3) Uani 1 1 d . . . . .
H23 H 0.6736 0.2442 0.6258 0.037 Uiso 1 1 calc R U . . .
C24 C 0.63588(15) 0.05715(16) 0.45913(17) 0.0377(3) Uani 1 1 d . . . . .
H24 H 0.6376 0.0021 0.5041 0.045 Uiso 1 1 calc R U . . .
C25 C 0.61069(14) -0.00630(14) 0.31848(17) 0.0379(4) Uani 1 1 d . . . . .
H25 H 0.5910 -0.1040 0.2699 0.046 Uiso 1 1 calc R U . . .
C26 C 0.61501(13) 0.07565(15) 0.25141(14) 0.0320(3) Uani 1 1 d . . . . .
H26 H 0.6025 0.0338 0.1574 0.038 Uiso 1 1 calc R U . . .
C27 C 0.63803(12) 0.22083(14) 0.32482(13) 0.0260(3) Uani 1 1 d . . . . .
H27 H 0.6399 0.2759 0.2794 0.031 Uiso 1 1 calc R U . . .
O1 O 0.05781(9) 0.64280(9) 1.23193(9) 0.0257(2) Uani 1 1 d . . . . .
O2 O 0.27194(8) 0.32686(8) 0.88851(9) 0.02193(19) Uani 1 1 d . . . . .
O3 O 0.58878(8) 0.47200(9) 0.64149(9) 0.0230(2) Uani 1 1 d . . . . .
O4 O 0.54851(8) 0.77953(8) 0.92010(8) 0.01980(19) Uani 1 1 d . . . . .
O5 O 0.68500(8) 0.96661(9) 0.91731(9) 0.0247(2) Uani 1 1 d . . . . .
O6 O 0.93942(8) 0.79493(9) 0.83094(9) 0.0230(2) Uani 1 1 d . . . . .

loop_
_atom_site_aniso_label
_atom_site_aniso_U_11
_atom_site_aniso_U_22
_atom_site_aniso_U_33
_atom_site_aniso_U_23
_atom_site_aniso_U_13
_atom_site_aniso_U_12
C1 0.0244(6) 0.0269(6) 0.0261(6) 0.0128(5) 0.0108(5) 0.0059(5)
C2 0.0266(6) 0.0169(5) 0.0287(6) 0.0111(5) 0.0105(5) 0.0035(5)
C3 0.0197(6) 0.0176(5) 0.0181(5) 0.0079(4) 0.0028(4) 0.0051(4)
C4 0.0198(6) 0.0198(6) 0.0206(6) 0.0101(5) 0.0043(4) 0.0034(4)
C5 0.0190(6) 0.0244(6) 0.0181(5) 0.0082(5) 0.0053(4) 0.0053(5)
C6 0.0240(6) 0.0185(5) 0.0221(6) 0.0065(5) 0.0051(5) 0.0054(5)
C7 0.0214(6) 0.0188(6) 0.0221(6) 0.0093(5) 0.0037(5) 0.0027(4)
C8 0.0179(5) 0.0194(6) 0.0183(5) 0.0089(4) 0.0032(4) 0.0034(4)
C9 0.0201(6) 0.0174(5) 0.0194(5) 0.0077(4) 0.0037(4) 0.0045(4)
C10 0.0183(5) 0.0171(5) 0.0187(5) 0.0066(4) 0.0026(4) 0.0032(4)
C11 0.0170(5) 0.0179(5) 0.0187(5) 0.0067(4) 0.0024(4) 0.0031(4)
C12 0.0167(5) 0.0190(5) 0.0192(5) 0.0086(5) 0.0021(4) 0.0026(4)
C13 0.0164(5) 0.0196(6) 0.0205(6) 0.0092(5) 0.0024(4) 0.0013(4)
C14 0.0192(6) 0.0340(7) 0.0327(7) 0.0198(6) -0.0013(5) 0.0001(5)
C15 0.0223(6) 0.0149(5) 0.0201(5) 0.0080(4) 0.0043(4) 0.0034(4)
C16 0.0199(6) 0.0157(5) 0.0201(6) 0.0077(4) 0.0054(4) 0.0026(4)
C17 0.0234(6) 0.0253(6) 0.0239(6) 0.0114(5) 0.0026(5) 0.0041(5)
C18 0.0342(7) 0.0285(6) 0.0218(6) 0.0143(5) 0.0057(5) 0.0066(5)
C19 0.0300(7) 0.0210(6) 0.0259(6) 0.0119(5) 0.0126(5) 0.0051(5)
C20 0.0203(6) 0.0185(5) 0.0263(6) 0.0096(5) 0.0065(5) 0.0022(4)
C21 0.0228(6) 0.0225(6) 0.0242(6) 0.0080(5) 0.0103(5) 0.0042(5)
C22 0.0183(6) 0.0242(6) 0.0241(6) 0.0090(5) 0.0045(4) 0.0054(5)
C23 0.0339(7) 0.0329(7) 0.0281(7) 0.0148(6) 0.0070(5) 0.0099(6)
C24 0.0391(8) 0.0330(8) 0.0513(9) 0.0251(7) 0.0168(7) 0.0140(6)
C25 0.0304(7) 0.0211(6) 0.0509(9) 0.0052(6) 0.0171(6) 0.0056(5)
C26 0.0282(7) 0.0305(7) 0.0247(6) -0.0001(5) 0.0015(5) 0.0094(5)
C27 0.0226(6) 0.0306(7) 0.0251(6) 0.0113(5) 0.0052(5) 0.0094(5)
O1 0.0260(5) 0.0226(4) 0.0263(5) 0.0082(4) 0.0133(4) 0.0055(4)
O2 0.0244(4) 0.0158(4) 0.0262(4) 0.0094(3) 0.0109(3) 0.0048(3)
O3 0.0232(4) 0.0166(4) 0.0244(4) 0.0052(3) 0.0105(3) 0.0027(3)
O4 0.0196(4) 0.0161(4) 0.0198(4) 0.0058(3) 0.0050(3) 0.0008(3)
O5 0.0235(4) 0.0177(4) 0.0269(5) 0.0066(4) 0.0037(3) -0.0001(3)
O6 0.0176(4) 0.0286(4) 0.0246(4) 0.0155(4) 0.0017(3) 0.0008(3)

loop_
_atom_type_symbol
_atom_type_description
_atom_type_scat_dispersion_real
_atom_type_scat_dispersion_imag
_atom_type_scat_source
C C 0.0181 0.0091 'International Tables Vol C Tables 4.2.6.8 and 6.1.1.4'
H H 0.0000 0.0000 'International Tables Vol C Tables 4.2.6.8 and 6.1.1.4'
O O 0.0492 0.0322 'International Tables Vol C Tables 4.2.6.8 and 6.1.1.4'

loop_
_geom_angle_atom_site_label_1
_geom_angle_atom_site_label_2
_geom_angle_atom_site_label_3
_geom_angle
_geom_angle_site_symmetry_1
_geom_angle_site_symmetry_3
_geom_angle_publ_flag
O1 C1 H1A 109.5 . . ?
O1 C1 H1B 109.5 . . ?
H1A C1 H1B 109.5 . . ?
O1 C1 H1C 109.5 . . ?
H1A C1 H1C 109.5 . . ?
H1B C1 H1C 109.5 . . ?
O2 C2 H2A 109.5 . . ?
O2 C2 H2B 109.5 . . ?
H2A C2 H2B 109.5 . . ?
O2 C2 H2C 109.5 . . ?
H2A C2 H2C 109.5 . . ?
H2B C2 H2C 109.5 . . ?
O2 C3 C4 122.07(10) . . ?
O2 C3 C8 116.40(10) . . ?
C4 C3 C8 121.53(11) . . ?
C5 C4 C3 119.30(11) . . ?
C5 C4 H4 120.4 . . ?
C3 C4 H4 120.4 . . ?
O1 C5 C4 123.29(11) . . ?
O1 C5 C6 116.09(11) . . ?
C4 C5 C6 120.62(11) . . ?
C7 C6 C5 119.46(11) . . ?
C7 C6 H6 120.3 . . ?
C5 C6 H6 120.3 . . ?
C6 C7 C8 121.84(11) . . ?
C6 C7 H7 119.1 . . ?
C8 C7 H7 119.1 . . ?
C7 C8 C3 117.22(11) . . ?
C7 C8 C9 123.81(11) . . ?
C3 C8 C9 118.84(10) . . ?
C10 C9 C8 128.71(11) . . ?
C10 C9 H9 115.6 . . ?
C8 C9 H9 115.6 . . ?
C9 C10 O4 124.28(10) . . ?
C9 C10 C11 128.50(11) . . ?
O4 C10 C11 107.18(9) . . ?
O3 C11 C12 133.35(11) . . ?
O3 C11 C10 117.16(10) . . ?
C12 C11 C10 109.47(10) . . ?
C11 C12 C13 106.23(10) . . ?
C11 C12 C16 133.51(11) . . ?
C13 C12 C16 120.24(10) . . ?
O5 C13 O4 120.09(10) . . ?
O5 C13 C12 130.89(11) . . ?
O4 C13 C12 109.01(9) . . ?
O6 C14 H14A 109.5 . . ?
O6 C14 H14B 109.5 . . ?
H14A C14 H14B 109.5 . . ?
O6 C14 H14C 109.5 . . ?
H14A C14 H14C 109.5 . . ?
H14B C14 H14C 109.5 . . ?
O6 C15 C20 124.25(11) . . ?
O6 C15 C16 115.25(10) . . ?
C20 C15 C16 120.49(11) . . ?
C17 C16 C15 118.92(11) . . ?
C17 C16 C12 121.43(11) . . ?
C15 C16 C12 119.60(10) . . ?
C16 C17 C18 120.74(12) . . ?
C16 C17 H17 119.6 . . ?
C18 C17 H17 119.6 . . ?
C19 C18 C17 119.69(12) . . ?
C19 C18 H18 120.2 . . ?
C17 C18 H18 120.2 . . ?
C18 C19 C20 120.79(11) . . ?
C18 C19 H19 119.6 . . ?
C20 C19 H19 119.6 . . ?
C19 C20 C15 119.35(11) . . ?
C19 C20 H20 120.3 . . ?
C15 C20 H20 120.3 . . ?
O3 C21 C22 107.82(10) . . ?
O3 C21 H21A 110.1 . . ?
C22 C21 H21A 110.1 . . ?
O3 C21 H21B 110.1 . . ?
C22 C21 H21B 110.1 . . ?
H21A C21 H21B 108.5 . . ?
C23 C22 C27 119.08(12) . . ?
C23 C22 C21 120.73(12) . . ?
C27 C22 C21 120.18(12) . . ?
C24 C23 C22 120.22(13) . . ?
C24 C23 H23 119.9 . . ?
C22 C23 H23 119.9 . . ?
C23 C24 C25 120.01(14) . . ?
C23 C24 H24 120.0 . . ?
C25 C24 H24 120.0 . . ?
C26 C25 C24 120.02(13) . . ?
C26 C25 H25 120.0 . . ?
C24 C25 H25 120.0 . . ?
C25 C26 C27 119.62(13) . . ?
C25 C26 H26 120.2 . . ?
C27 C26 H26 120.2 . . ?
C26 C27 C22 120.94(13) . . ?
C26 C27 H27 119.5 . . ?
C22 C27 H27 119.5 . . ?
C5 O1 C1 117.35(9) . . ?
C3 O2 C2 117.03(9) . . ?
C11 O3 C21 117.40(9) . . ?
C10 O4 C13 108.10(9) . . ?
C15 O6 C14 117.23(9) . . ?

loop_
_geom_bond_atom_site_label_1
_geom_bond_atom_site_label_2
_geom_bond_distance
_geom_bond_site_symmetry_2
_geom_bond_publ_flag
C1 O1 1.4326(15) . ?
C1 H1A 0.9600 . ?
C1 H1B 0.9600 . ?
C1 H1C 0.9600 . ?
C2 O2 1.4303(14) . ?
C2 H2A 0.9600 . ?
C2 H2B 0.9600 . ?
C2 H2C 0.9600 . ?
C3 O2 1.3643(14) . ?
C3 C4 1.3950(16) . ?
C3 C8 1.4100(16) . ?
C4 C5 1.3905(17) . ?
C4 H4 0.9300 . ?
C5 O1 1.3672(14) . ?
C5 C6 1.3954(17) . ?
C6 C7 1.3840(17) . ?
C6 H6 0.9300 . ?
C7 C8 1.4078(16) . ?
C7 H7 0.9300 . ?
C8 C9 1.4597(16) . ?
C9 C10 1.3384(17) . ?
C9 H9 0.9300 . ?
C10 O4 1.3881(13) . ?
C10 C11 1.4603(16) . ?
C11 O3 1.3384(14) . ?
C11 C12 1.3571(16) . ?
C12 C13 1.4593(16) . ?
C12 C16 1.4815(16) . ?
C13 O5 1.2036(14) . ?
C13 O4 1.3939(14) . ?
C14 O6 1.4308(15) . ?
C14 H14A 0.9600 . ?
C14 H14B 0.9600 . ?
C14 H14C 0.9600 . ?
C15 O6 1.3671(15) . ?
C15 C20 1.3945(16) . ?
C15 C16 1.4033(17) . ?
C16 C17 1.3900(17) . ?
C17 C18 1.3920(18) . ?
C17 H17 0.9300 . ?
C18 C19 1.3826(19) . ?
C18 H18 0.9300 . ?
C19 C20 1.3890(18) . ?
C19 H19 0.9300 . ?
C20 H20 0.9300 . ?
C21 O3 1.4515(14) . ?
C21 C22 1.4935(17) . ?
C21 H21A 0.9700 . ?
C21 H21B 0.9700 . ?
C22 C23 1.3891(19) . ?
C22 C27 1.3892(18) . ?
C23 C24 1.385(2) . ?
C23 H23 0.9300 . ?
C24 C25 1.394(2) . ?
C24 H24 0.9300 . ?
C25 C26 1.378(2) . ?
C25 H25 0.9300 . ?
C26 C27 1.3862(19) . ?
C26 H26 0.9300 . ?
C27 H27 0.9300 . ?

loop_
_geom_torsion_atom_site_label_1
_geom_torsion_atom_site_label_2
_geom_torsion_atom_site_label_3
_geom_torsion_atom_site_label_4
_geom_torsion
_geom_torsion_site_symmetry_1
_geom_torsion_site_symmetry_2
_geom_torsion_site_symmetry_3
_geom_torsion_site_symmetry_4
_geom_torsion_publ_flag
O2 C3 C4 C5 -177.00(11) . . . . ?
C8 C3 C4 C5 2.32(18) . . . . ?
C3 C4 C5 O1 179.09(11) . . . . ?
C3 C4 C5 C6 -1.19(18) . . . . ?
O1 C5 C6 C7 179.30(11) . . . . ?
C4 C5 C6 C7 -0.45(18) . . . . ?
C5 C6 C7 C8 1.02(19) . . . . ?
C6 C7 C8 C3 0.06(18) . . . . ?
C6 C7 C8 C9 175.71(11) . . . . ?
O2 C3 C8 C7 177.61(10) . . . . ?
C4 C3 C8 C7 -1.74(17) . . . . ?
O2 C3 C8 C9 1.74(16) . . . . ?
C4 C3 C8 C9 -177.62(11) . . . . ?
C7 C8 C9 C10 10.5(2) . . . . ?
C3 C8 C9 C10 -173.92(12) . . . . ?
C8 C9 C10 O4 3.2(2) . . . . ?
C8 C9 C10 C11 -174.37(12) . . . . ?
C9 C10 C11 O3 -1.35(19) . . . . ?
O4 C10 C11 O3 -179.27(9) . . . . ?
C9 C10 C11 C12 177.37(12) . . . . ?
O4 C10 C11 C12 -0.55(13) . . . . ?
O3 C11 C12 C13 178.78(12) . . . . ?
C10 C11 C12 C13 0.34(13) . . . . ?
O3 C11 C12 C16 0.5(2) . . . . ?
C10 C11 C12 C16 -177.90(12) . . . . ?
C11 C12 C13 O5 -179.35(13) . . . . ?
C16 C12 C13 O5 -0.8(2) . . . . ?
C11 C12 C13 O4 -0.01(13) . . . . ?
C16 C12 C13 O4 178.51(10) . . . . ?
O6 C15 C16 C17 179.76(10) . . . . ?
C20 C15 C16 C17 -1.46(17) . . . . ?
O6 C15 C16 C12 2.42(16) . . . . ?
C20 C15 C16 C12 -178.79(10) . . . . ?
C11 C12 C16 C17 78.48(18) . . . . ?
C13 C12 C16 C17 -99.57(14) . . . . ?
C11 C12 C16 C15 -104.26(16) . . . . ?
C13 C12 C16 C15 77.70(15) . . . . ?
C15 C16 C17 C18 0.84(18) . . . . ?
C12 C16 C17 C18 178.12(11) . . . . ?
C16 C17 C18 C19 0.15(19) . . . . ?
C17 C18 C19 C20 -0.55(19) . . . . ?
C18 C19 C20 C15 -0.06(18) . . . . ?
O6 C15 C20 C19 179.74(11) . . . . ?
C16 C15 C20 C19 1.08(17) . . . . ?
O3 C21 C22 C23 -52.74(16) . . . . ?
O3 C21 C22 C27 127.75(12) . . . . ?
C27 C22 C23 C24 -1.3(2) . . . . ?
C21 C22 C23 C24 179.21(12) . . . . ?
C22 C23 C24 C25 -1.2(2) . . . . ?
C23 C24 C25 C26 3.4(2) . . . . ?
C24 C25 C26 C27 -3.2(2) . . . . ?
C25 C26 C27 C22 0.7(2) . . . . ?
C23 C22 C27 C26 1.51(19) . . . . ?
C21 C22 C27 C26 -178.97(12) . . . . ?
C4 C5 O1 C1 -0.88(17) . . . . ?
C6 C5 O1 C1 179.38(11) . . . . ?
C4 C3 O2 C2 10.53(16) . . . . ?
C8 C3 O2 C2 -168.83(10) . . . . ?
C12 C11 O3 C21 8.1(2) . . . . ?
C10 C11 O3 C21 -173.57(10) . . . . ?
C22 C21 O3 C11 172.57(10) . . . . ?
C9 C10 O4 C13 -177.51(11) . . . . ?
C11 C10 O4 C13 0.52(12) . . . . ?
O5 C13 O4 C10 179.09(11) . . . . ?
C12 C13 O4 C10 -0.33(12) . . . . ?
C20 C15 O6 C14 10.83(17) . . . . ?
C16 C15 O6 C14 -170.44(10) . . . . ?
